data_4330444
loop_
_publ_author_name
'Apurba Biswas'
'Lakshmi Kanta Das'
'Michael G. B. Drew'
'Carmen Diaz'
'Ashutosh Ghosh'

_publ_section_title
;
 Insertion of a Hydroxido Bridge into a Diphenoxido Dinuclear Copper(II)
 Complex: Drastic Change of the Magnetic Property from Strong
 Antiferromagnetic to Ferromagnetic and Enhancement in the Catecholase
 Activity
;
_journal_name_full 'Inorganic Chemistry'
_journal_page_first 10111
_journal_page_last 10121
_journal_paper_doi 10.1021/ic300319s
_journal_volume 51
_journal_year 2012
_chemical_formula_sum 'C26 H42 Cl2 Cu2 N4 O10'
_chemical_formula_weight 768.62
_chemical_name_systematic
; 
 ? 
;
_space_group_IT_number 29
_symmetry_cell_setting orthorhombic
_symmetry_space_group_name_Hall 'P -2ac 2a'
_symmetry_space_group_name_H-M 'P 21 c a'
_atom_sites_solution_hydrogens geom
_atom_sites_solution_primary direct
_atom_sites_solution_secondary difmap
_audit_creation_method SHELXL-97
_cell_angle_alpha 90.00
_cell_angle_beta 90.00
_cell_angle_gamma 90.00
_cell_formula_units_Z 8
_cell_length_a 39.388(2)
_cell_length_b 8.7010(5)
_cell_length_c 18.2535(8)
_cell_measurement_reflns_used 33822
_cell_measurement_temperature 150(2)
_cell_measurement_theta_max 30.00
_cell_measurement_theta_min 2.59
_cell_volume 6255.7(6)
_computing_cell_refinement 'Crysalis, Oxford Diffraction'
_computing_data_collection 'Crysalis, Oxford Diffraction'
_computing_data_reduction 'Crysalis, Oxford Diffraction'
_computing_molecular_graphics PLATON(Spek,2004)
_computing_structure_refinement 'SHELXL-97 (Sheldrick, 1997)'
_computing_structure_solution 'SHELXS-97 (Sheldrick, 1997)'
_diffrn_ambient_temperature 150(2)
_diffrn_measured_fraction_theta_full 0.986
_diffrn_measured_fraction_theta_max 0.986
_diffrn_measurement_device 'Oxford Diffaction X-Calibur System'
_diffrn_measurement_method '321 frames, counting time 10 s.'
_diffrn_radiation_monochromator graphite
_diffrn_radiation_source 'fine-focus sealed tube'
_diffrn_radiation_type MoK\a
_diffrn_radiation_wavelength 0.71073
_diffrn_reflns_av_R_equivalents 0.1099
_diffrn_reflns_av_sigmaI/netI 0.1734
_diffrn_reflns_limit_h_max 47
_diffrn_reflns_limit_h_min -53
_diffrn_reflns_limit_k_max 12
_diffrn_reflns_limit_k_min -12
_diffrn_reflns_limit_l_max 10
_diffrn_reflns_limit_l_min -25
_diffrn_reflns_number 33822
_diffrn_reflns_theta_full 30.00
_diffrn_reflns_theta_max 30.00
_diffrn_reflns_theta_min 2.59
_diffrn_standards_decay_% n/a
_diffrn_standards_interval_count n/a
_diffrn_standards_interval_time n/a
_diffrn_standards_number n/a
_exptl_absorpt_coefficient_mu 1.591
_exptl_absorpt_correction_T_max 1.000
_exptl_absorpt_correction_T_min 0.844
_exptl_absorpt_correction_type empirical
_exptl_absorpt_process_details 'ABSPACK, Oxford Diffraction Ltd'
_exptl_crystal_colour green
_exptl_crystal_density_diffrn 1.632
_exptl_crystal_description block
_exptl_crystal_F_000 3184
_exptl_crystal_size_max 0.22
_exptl_crystal_size_mid 0.19
_exptl_crystal_size_min 0.17
_refine_diff_density_max 1.022
_refine_diff_density_min -0.766
_refine_diff_density_rms 0.129
_refine_ls_abs_structure_details 'Flack H D (1983), Acta Cryst. A39, 876-881'
_refine_ls_abs_structure_Flack 0.015(15)
_refine_ls_extinction_method none
_refine_ls_goodness_of_fit_ref 0.867
_refine_ls_hydrogen_treatment constr
_refine_ls_matrix_type full
_refine_ls_number_parameters 801
_refine_ls_number_reflns 16201
_refine_ls_number_restraints 31
_refine_ls_restrained_S_all 0.866
_refine_ls_R_factor_all 0.1274
_refine_ls_R_factor_gt 0.0683
_refine_ls_shift/su_max 0.000
_refine_ls_shift/su_mean 0.000
_refine_ls_structure_factor_coef Fsqd
_refine_ls_weighting_details
;
_refine_ls_weighting_details 
  w=1/[\s^2^(Fo^2^)+(0.0063P)^2^+0.0000P] where P=(Fo^2^+2Fc^2^)/3 
;
_refine_ls_weighting_scheme calc
_refine_ls_wR_factor_gt 0.0911
_refine_ls_wR_factor_ref 0.1120
_reflns_number_gt 9527
_reflns_number_total 16201
_reflns_threshold_expression >2sigma(I)
_cod_data_source_file ic300319s_si_002_1.cif
_cod_data_source_block 1
_cod_original_cell_volume 6255.8(6)
_cod_database_code 4330444

loop_
_symmetry_equiv_pos_as_xyz
'x, y, z'
'x+1/2, y, -z+1/2'
'x+1/2, -y, -z'
'x, -y, z+1/2'

loop_
_atom_site_label
_atom_site_type_symbol
_atom_site_fract_x
_atom_site_fract_y
_atom_site_fract_z
_atom_site_U_iso_or_equiv
_atom_site_adp_type
_atom_site_occupancy
_atom_site_symmetry_multiplicity
_atom_site_calc_flag
_atom_site_refinement_flags
Cu1A Cu -0.18519(2) 0.61291(11) 0.28434(4) 0.01506(19) Uani 1 1 d .
Cu2A Cu -0.25359(2) 0.68132(10) 0.35111(4) 0.01383(19) Uani 1 1 d .
Cl5A Cl -0.12610(5) 0.9092(2) 0.26074(9) 0.0212(4) Uani 1 1 d .
O51A O -0.16104(13) 0.8527(6) 0.2575(3) 0.0255(13) Uani 1 1 d .
O52A O -0.10316(15) 0.7805(6) 0.2701(3) 0.0297(14) Uani 1 1 d .
O53A O -0.11772(17) 0.9890(6) 0.1939(3) 0.0311(16) Uani 1 1 d .
O54A O -0.12311(18) 1.0137(7) 0.3215(3) 0.0368(17) Uani 1 1 d .
Cl6A Cl -0.29401(5) 1.0363(2) 0.32477(9) 0.0215(4) Uani 1 1 d .
O61A O -0.26444(14) 0.9473(7) 0.3445(3) 0.0303(14) Uani 1 1 d .
O63A O -0.31049(16) 1.0907(8) 0.3895(3) 0.0448(18) Uani 1 1 d .
O64A O -0.28447(17) 1.1642(7) 0.2810(3) 0.0400(17) Uani 1 1 d .
O62A O -0.31701(16) 0.9373(7) 0.2850(3) 0.0333(15) Uani 1 1 d .
O11A O -0.20552(14) 0.7042(6) 0.3727(2) 0.0166(11) Uani 1 1 d U
C12A C -0.1857(2) 0.7791(9) 0.4216(3) 0.0184(16) Uani 1 1 d .
C13A C -0.1919(2) 0.9276(9) 0.4422(3) 0.0228(19) Uani 1 1 d .
H13A H -0.2105 0.9798 0.4232 0.027 Uiso 1 1 calc R
C14A C -0.1703(2) 1.0015(9) 0.4919(4) 0.0228(19) Uani 1 1 d .
H14A H -0.1750 1.1015 0.5067 0.027 Uiso 1 1 calc R
C15A C -0.1419(2) 0.9267(11) 0.5191(4) 0.031(2) Uani 1 1 d .
H15A H -0.1277 0.9759 0.5522 0.037 Uiso 1 1 calc R
C16A C -0.1351(2) 0.7776(10) 0.4965(4) 0.030(2) Uani 1 1 d .
H16A H -0.1158 0.7278 0.5141 0.036 Uiso 1 1 calc R
C17A C -0.1567(2) 0.7008(9) 0.4474(3) 0.0193(18) Uani 1 1 d .
C18A C -0.1500(2) 0.5423(9) 0.4222(3) 0.0169(17) Uani 1 1 d .
H18A H -0.1690 0.4770 0.4356 0.020 Uiso 1 1 calc R
H18B H -0.1299 0.5032 0.4466 0.020 Uiso 1 1 calc R
N19A N -0.14489(17) 0.5359(7) 0.3407(3) 0.0170(14) Uani 1 1 d .
H19A H -0.1271 0.5983 0.3298 0.020 Uiso 1 1 calc R
C20A C -0.1365(2) 0.3816(9) 0.3139(4) 0.0240(19) Uani 1 1 d .
H20A H -0.1518 0.3062 0.3346 0.029 Uiso 1 1 calc R
H20B H -0.1134 0.3546 0.3276 0.029 Uiso 1 1 calc R
C21A C -0.1400(2) 0.3856(9) 0.2300(4) 0.0238(18) Uani 1 1 d .
H21A H -0.1228 0.4521 0.2091 0.029 Uiso 1 1 calc R
H21B H -0.1369 0.2831 0.2101 0.029 Uiso 1 1 calc R
N22A N -0.17502(17) 0.4451(8) 0.2101(3) 0.0231(16) Uani 1 1 d .
C23A C -0.1756(3) 0.4891(10) 0.1314(4) 0.035(3) Uani 1 1 d .
H23A H -0.1985 0.5191 0.1186 0.041 Uiso 1 1 calc R
H23B H -0.1699 0.3992 0.1024 0.041 Uiso 1 1 calc R
C24A C -0.1517(2) 0.6187(11) 0.1099(4) 0.042(3) Uani 1 1 d .
H24A H -0.1557 0.7060 0.1409 0.063 Uiso 1 1 calc R
H24B H -0.1557 0.6468 0.0597 0.063 Uiso 1 1 calc R
H24C H -0.1286 0.5852 0.1154 0.063 Uiso 1 1 calc R
C25A C -0.2018(2) 0.3274(9) 0.2252(5) 0.032(2) Uani 1 1 d .
H25A H -0.2237 0.3762 0.2179 0.039 Uiso 1 1 calc R
H25B H -0.2003 0.3005 0.2767 0.039 Uiso 1 1 calc R
C26A C -0.2017(2) 0.1794(10) 0.1818(5) 0.050(3) Uani 1 1 d .
H26A H -0.2049 0.2021 0.1308 0.075 Uiso 1 1 calc R
H26B H -0.2198 0.1145 0.1986 0.075 Uiso 1 1 calc R
H26C H -0.1804 0.1278 0.1885 0.075 Uiso 1 1 calc R
O31A O -0.23196(13) 0.6551(6) 0.2545(2) 0.0166(11) Uani 1 1 d .
C32A C -0.2484(2) 0.7053(8) 0.1942(3) 0.0165(16) Uani 1 1 d .
C33A C -0.23362(19) 0.8073(8) 0.1447(3) 0.0160(16) Uani 1 1 d .
H33A H -0.2113 0.8389 0.1514 0.019 Uiso 1 1 calc R
C34A C -0.2522(2) 0.8620(8) 0.0854(4) 0.0221(17) Uani 1 1 d .
H34A H -0.2419 0.9279 0.0520 0.026 Uiso 1 1 calc R
C35A C -0.28578(19) 0.8200(9) 0.0752(3) 0.0169(16) Uani 1 1 d .
H35A H -0.2982 0.8588 0.0360 0.020 Uiso 1 1 calc R
C36A C -0.30055(19) 0.7198(9) 0.1242(4) 0.0185(17) Uani 1 1 d .
H36A H -0.3231 0.6916 0.1174 0.022 Uiso 1 1 calc R
C37A C -0.28291(19) 0.6597(8) 0.1831(3) 0.0159(16) Uani 1 1 d .
C38A C -0.29858(18) 0.5511(8) 0.2371(3) 0.0138(15) Uani 1 1 d .
H38A H -0.2860 0.4553 0.2371 0.017 Uiso 1 1 calc R
H38B H -0.3217 0.5286 0.2222 0.017 Uiso 1 1 calc R
N39A N -0.29875(16) 0.6169(7) 0.3130(3) 0.0193(14) Uani 1 1 d .
H39A H -0.3124 0.7014 0.3125 0.023 Uiso 1 1 calc R
C40A C -0.3132(2) 0.5066(9) 0.3671(3) 0.0203(18) Uani 1 1 d .
H40A H -0.3024 0.4070 0.3617 0.024 Uiso 1 1 calc R
H40B H -0.3374 0.4944 0.3588 0.024 Uiso 1 1 calc R
C41A C -0.3070(2) 0.5687(10) 0.4438(4) 0.0218(18) Uani 1 1 d U
H41A H -0.3225 0.6529 0.4531 0.026 Uiso 1 1 calc R
H41B H -0.3116 0.4884 0.4793 0.026 Uiso 1 1 calc R
N42A N -0.27123(16) 0.6242(7) 0.4534(3) 0.0157(14) Uani 1 1 d .
C43A C -0.2702(2) 0.7591(8) 0.5039(3) 0.0199(18) Uani 1 1 d .
H43A H -0.2830 0.8422 0.4816 0.024 Uiso 1 1 calc R
H43B H -0.2469 0.7929 0.5082 0.024 Uiso 1 1 calc R
C44A C -0.2842(2) 0.7320(9) 0.5809(4) 0.028(2) Uani 1 1 d .
H44A H -0.3071 0.6941 0.5776 0.043 Uiso 1 1 calc R
H44B H -0.2840 0.8269 0.6077 0.043 Uiso 1 1 calc R
H44C H -0.2703 0.6578 0.6058 0.043 Uiso 1 1 calc R
C45A C -0.2484(2) 0.5011(9) 0.4829(3) 0.0213(18) Uani 1 1 d .
H45A H -0.2268 0.5476 0.4957 0.026 Uiso 1 1 calc R
H45B H -0.2583 0.4614 0.5277 0.026 Uiso 1 1 calc R
C46A C -0.2417(2) 0.3688(8) 0.4325(4) 0.0208(18) Uani 1 1 d .
H46A H -0.2616 0.3056 0.4293 0.031 Uiso 1 1 calc R
H46B H -0.2231 0.3089 0.4511 0.031 Uiso 1 1 calc R
H46C H -0.2360 0.4070 0.3847 0.031 Uiso 1 1 calc R
Cu1B Cu -0.00138(2) 0.11416(11) 0.44688(4) 0.01498(19) Uani 1 1 d .
Cu2B Cu 0.06675(2) 0.18812(11) 0.37965(4) 0.01502(19) Uani 1 1 d .
Cl5B Cl -0.06047(5) 0.4101(2) 0.47181(10) 0.0216(4) Uani 1 1 d .
O51B O -0.02559(13) 0.3536(6) 0.4755(3) 0.0275(14) Uani 1 1 d .
O52B O -0.08316(15) 0.2809(6) 0.4615(3) 0.0289(14) Uani 1 1 d .
O53B O -0.06839(17) 0.4872(7) 0.5393(3) 0.0342(17) Uani 1 1 d .
O54B O -0.06363(16) 0.5152(6) 0.4122(3) 0.0323(16) Uani 1 1 d .
Cl6B Cl 0.10676(6) 0.5393(2) 0.40420(10) 0.0232(4) Uani 1 1 d .
O61B O 0.07553(15) 0.4486(6) 0.3977(3) 0.0299(14) Uani 1 1 d .
O64B O 0.1016(2) 0.6617(8) 0.4530(3) 0.061(2) Uani 1 1 d .
O63B O 0.11518(15) 0.6000(8) 0.3330(3) 0.0415(17) Uani 1 1 d .
O62B O 0.13378(17) 0.4422(7) 0.4287(4) 0.052(2) Uani 1 1 d .
O11B O 0.01855(13) 0.2086(6) 0.3604(2) 0.0169(12) Uani 1 1 d .
C12B C -0.00114(18) 0.2863(9) 0.3115(3) 0.0150(15) Uani 1 1 d .
C13B C 0.0053(2) 0.4369(10) 0.2896(3) 0.0216(18) Uani 1 1 d .
H13B H 0.0242 0.4885 0.3076 0.026 Uiso 1 1 calc R
C14B C -0.0163(2) 0.5097(11) 0.2414(4) 0.036(2) Uani 1 1 d .
H14B H -0.0119 0.6106 0.2274 0.043 Uiso 1 1 calc R
C15B C -0.0446(2) 0.4340(11) 0.2132(4) 0.036(2) Uani 1 1 d .
H15B H -0.0588 0.4836 0.1800 0.043 Uiso 1 1 calc R
C16B C -0.05166(19) 0.2845(10) 0.2348(4) 0.0230(19) Uani 1 1 d U
H16B H -0.0707 0.2349 0.2164 0.028 Uiso 1 1 calc R
C17B C -0.03029(18) 0.2071(9) 0.2841(3) 0.0154(17) Uani 1 1 d U
C18B C -0.0367(2) 0.0464(10) 0.3091(4) 0.0232(18) Uani 1 1 d .
H18C H -0.0568 0.0068 0.2851 0.028 Uiso 1 1 calc R
H18D H -0.0177 -0.0182 0.2953 0.028 Uiso 1 1 calc R
N19B N -0.04144(16) 0.0396(7) 0.3894(3) 0.0156(14) Uani 1 1 d .
H19B H -0.0593 0.1017 0.4007 0.019 Uiso 1 1 calc R
C20B C -0.0495(2) -0.1148(9) 0.4173(4) 0.0194(17) Uani 1 1 d .
H20C H -0.0340 -0.1894 0.3963 0.023 Uiso 1 1 calc R
H20D H -0.0724 -0.1429 0.4034 0.023 Uiso 1 1 calc R
C21B C -0.0463(2) -0.1153(9) 0.4993(4) 0.0239(18) Uani 1 1 d .
H21C H -0.0639 -0.0515 0.5207 0.029 Uiso 1 1 calc R
H21D H -0.0490 -0.2191 0.5177 0.029 Uiso 1 1 calc R
N22B N -0.01216(16) -0.0549(7) 0.5203(3) 0.0198(15) Uani 1 1 d .
C23B C 0.0159(2) -0.1716(10) 0.5064(4) 0.029(2) Uani 1 1 d .
H23C H 0.0375 -0.1225 0.5168 0.035 Uiso 1 1 calc R
H23D H 0.0157 -0.1970 0.4546 0.035 Uiso 1 1 calc R
C24B C 0.0143(2) -0.3213(10) 0.5498(5) 0.044(3) Uani 1 1 d .
H24D H 0.0163 -0.2993 0.6011 0.066 Uiso 1 1 calc R
H24E H 0.0325 -0.3874 0.5348 0.066 Uiso 1 1 calc R
H24F H -0.0070 -0.3713 0.5407 0.066 Uiso 1 1 calc R
C25B C -0.0110(3) -0.0121(10) 0.6000(4) 0.035(3) Uani 1 1 d .
H25C H -0.0169 -0.1019 0.6290 0.042 Uiso 1 1 calc R
H25D H 0.0120 0.0167 0.6126 0.042 Uiso 1 1 calc R
C26B C -0.0342(3) 0.1165(11) 0.6207(4) 0.048(3) Uani 1 1 d .
H26D H -0.0321 0.1981 0.5856 0.072 Uiso 1 1 calc R
H26E H -0.0282 0.1540 0.6685 0.072 Uiso 1 1 calc R
H26F H -0.0572 0.0800 0.6213 0.072 Uiso 1 1 calc R
O31B O 0.04598(12) 0.1563(6) 0.4769(2) 0.0154(11) Uani 1 1 d .
C32B C 0.06324(19) 0.2019(8) 0.5374(3) 0.0140(15) Uani 1 1 d .
C33B C 0.04912(19) 0.2999(8) 0.5894(4) 0.0179(16) Uani 1 1 d .
H33B H 0.0269 0.3340 0.5840 0.021 Uiso 1 1 calc R
C34B C 0.0681(2) 0.3461(9) 0.6486(4) 0.0268(19) Uani 1 1 d .
H34B H 0.0587 0.4131 0.6828 0.032 Uiso 1 1 calc R
C35B C 0.1007(2) 0.2945(10) 0.6581(4) 0.026(2) Uani 1 1 d .
H35B H 0.1131 0.3235 0.6993 0.031 Uiso 1 1 calc R
C36B C 0.1153(2) 0.1985(9) 0.6057(4) 0.028(2) Uani 1 1 d .
H36B H 0.1377 0.1658 0.6112 0.033 Uiso 1 1 calc R
C37B C 0.0965(2) 0.1516(9) 0.5454(3) 0.0186(17) Uani 1 1 d .
C38B C 0.1115(2) 0.0418(8) 0.4888(3) 0.0177(17) Uani 1 1 d .
H38C H 0.1344 0.0134 0.5030 0.021 Uiso 1 1 calc R
H38D H 0.0979 -0.0510 0.4864 0.021 Uiso 1 1 calc R
N39B N 0.11213(15) 0.1179(7) 0.4159(3) 0.0147(13) Uani 1 1 d .
H39B H 0.1258 0.2020 0.4194 0.018 Uiso 1 1 calc R
C40B C 0.1269(2) 0.0139(9) 0.3584(3) 0.0220(18) Uani 1 1 d .
H40C H 0.1166 -0.0872 0.3616 0.026 Uiso 1 1 calc R
H40D H 0.1512 0.0034 0.3656 0.026 Uiso 1 1 calc R
C41B C 0.1197(2) 0.0846(10) 0.2840(4) 0.0237(19) Uani 1 1 d .
H41C H 0.1243 0.0090 0.2463 0.028 Uiso 1 1 calc R
H41D H 0.1349 0.1707 0.2764 0.028 Uiso 1 1 calc R
N42B N 0.08324(15) 0.1399(7) 0.2763(3) 0.0153(14) Uani 1 1 d U
C43B C 0.0829(2) 0.2772(9) 0.2267(4) 0.0244(19) Uani 1 1 d .
H43C H 0.0959 0.3587 0.2495 0.029 Uiso 1 1 calc R
H43D H 0.0596 0.3131 0.2221 0.029 Uiso 1 1 calc R
C44B C 0.0971(2) 0.2483(10) 0.1498(4) 0.026(2) Uani 1 1 d .
H44D H 0.1205 0.2191 0.1533 0.039 Uiso 1 1 calc R
H44E H 0.0952 0.3405 0.1211 0.039 Uiso 1 1 calc R
H44F H 0.0845 0.1673 0.1266 0.039 Uiso 1 1 calc R
C45B C 0.0600(2) 0.0178(8) 0.2475(4) 0.0172(16) Uani 1 1 d .
H45C H 0.0690 -0.0192 0.2013 0.021 Uiso 1 1 calc R
H45D H 0.0381 0.0642 0.2374 0.021 Uiso 1 1 calc R
C46B C 0.0545(2) -0.1187(10) 0.2974(4) 0.0261(19) Uani 1 1 d .
H46D H 0.0749 -0.1791 0.2994 0.039 Uiso 1 1 calc R
H46E H 0.0363 -0.1805 0.2788 0.039 Uiso 1 1 calc R
H46F H 0.0489 -0.0832 0.3457 0.039 Uiso 1 1 calc R

loop_
_atom_site_aniso_label
_atom_site_aniso_U_11
_atom_site_aniso_U_22
_atom_site_aniso_U_33
_atom_site_aniso_U_23
_atom_site_aniso_U_13
_atom_site_aniso_U_12
Cu1A 0.0120(5) 0.0177(5) 0.0155(4) -0.0018(4) -0.0023(4) 0.0014(5)
Cu2A 0.0108(5) 0.0153(5) 0.0155(4) -0.0003(4) -0.0003(4) -0.0018(4)
Cl5A 0.0170(10) 0.0226(11) 0.0241(9) 0.0038(8) 0.0004(8) -0.0014(9)
O51A 0.008(3) 0.027(3) 0.041(3) 0.008(3) 0.003(2) -0.004(3)
O52A 0.018(3) 0.020(3) 0.051(3) 0.010(3) -0.004(3) 0.002(3)
O53A 0.029(4) 0.032(4) 0.033(3) 0.011(3) 0.003(3) 0.004(3)
O54A 0.039(5) 0.037(4) 0.034(3) -0.009(3) -0.004(3) -0.002(3)
Cl6A 0.0197(11) 0.0183(10) 0.0266(9) -0.0004(8) -0.0029(8) 0.0024(9)
O61A 0.012(3) 0.023(3) 0.056(3) 0.005(3) -0.013(3) 0.000(3)
O63A 0.043(4) 0.057(5) 0.034(3) -0.016(3) 0.013(3) 0.007(4)
O64A 0.053(5) 0.020(3) 0.048(3) 0.013(3) 0.007(3) 0.001(3)
O62A 0.030(4) 0.024(3) 0.047(3) -0.006(3) -0.020(3) 0.000(3)
O11A 0.0152(14) 0.0177(14) 0.0170(13) -0.0016(9) 0.0003(9) -0.0002(9)
C12A 0.014(4) 0.029(4) 0.013(3) 0.001(3) 0.000(3) -0.004(4)
C13A 0.025(5) 0.026(5) 0.017(3) -0.004(3) 0.004(3) -0.003(4)
C14A 0.019(5) 0.018(4) 0.032(4) -0.014(4) 0.008(3) -0.004(4)
C15A 0.023(5) 0.051(6) 0.018(4) -0.021(4) 0.005(4) -0.007(5)
C16A 0.023(5) 0.052(6) 0.015(3) 0.003(4) -0.007(3) -0.005(5)
C17A 0.020(4) 0.025(5) 0.013(3) -0.001(3) 0.006(3) -0.007(4)
C18A 0.015(4) 0.023(4) 0.013(3) 0.000(3) 0.004(3) 0.007(4)
N19A 0.015(4) 0.012(3) 0.024(3) 0.002(3) 0.003(3) 0.001(3)
C20A 0.019(5) 0.019(4) 0.035(4) -0.006(4) 0.005(4) 0.005(4)
C21A 0.025(5) 0.023(4) 0.023(4) -0.003(3) -0.002(3) -0.003(4)
N22A 0.017(4) 0.032(4) 0.020(3) -0.005(3) -0.008(3) 0.014(3)
C23A 0.043(7) 0.038(6) 0.022(4) -0.019(4) -0.010(4) 0.022(5)
C24A 0.048(6) 0.057(7) 0.021(4) 0.008(4) 0.013(4) 0.019(6)
C25A 0.015(5) 0.025(5) 0.056(5) -0.017(4) 0.000(4) 0.002(4)
C26A 0.031(6) 0.034(6) 0.085(7) -0.033(5) -0.018(6) 0.009(5)
O31A 0.011(3) 0.023(3) 0.016(2) 0.000(2) -0.003(2) 0.000(2)
C32A 0.023(5) 0.007(3) 0.019(3) -0.003(3) -0.004(3) -0.004(3)
C33A 0.016(4) 0.017(4) 0.015(3) 0.002(3) -0.001(3) -0.003(3)
C34A 0.031(5) 0.014(4) 0.021(3) 0.003(3) 0.004(4) -0.003(4)
C35A 0.017(4) 0.022(4) 0.012(3) 0.007(3) -0.003(3) -0.001(3)
C36A 0.012(4) 0.022(4) 0.021(3) -0.003(3) -0.005(3) 0.006(4)
C37A 0.017(4) 0.014(4) 0.016(3) -0.005(3) 0.003(3) -0.001(3)
C38A 0.008(4) 0.015(4) 0.018(3) -0.001(3) -0.004(3) -0.002(3)
N39A 0.017(4) 0.021(4) 0.021(3) 0.000(3) 0.003(3) 0.006(3)
C40A 0.018(5) 0.022(4) 0.021(3) -0.002(3) -0.002(3) -0.005(4)
C41A 0.008(4) 0.031(4) 0.027(4) 0.003(3) 0.005(3) -0.005(4)
N42A 0.017(4) 0.015(3) 0.015(3) 0.004(2) 0.001(2) -0.001(3)
C43A 0.036(5) 0.005(3) 0.018(3) -0.001(3) -0.004(3) -0.002(3)
C44A 0.034(5) 0.024(5) 0.027(4) -0.007(4) 0.002(4) -0.001(4)
C45A 0.020(5) 0.020(4) 0.023(3) 0.006(4) 0.002(3) -0.003(4)
C46A 0.021(5) 0.012(4) 0.030(4) 0.003(3) 0.004(3) 0.004(4)
Cu1B 0.0108(5) 0.0173(5) 0.0169(4) 0.0026(4) -0.0014(4) -0.0025(4)
Cu2B 0.0104(5) 0.0185(5) 0.0162(4) -0.0002(4) -0.0011(4) 0.0009(4)
Cl5B 0.0160(11) 0.0242(11) 0.0246(9) -0.0027(8) -0.0015(8) 0.0027(9)
O51B 0.009(3) 0.038(4) 0.035(3) -0.010(3) -0.001(2) 0.006(3)
O52B 0.015(3) 0.021(3) 0.051(3) -0.003(3) 0.003(3) -0.002(3)
O53B 0.021(4) 0.048(4) 0.034(3) -0.017(3) 0.006(3) 0.007(3)
O54B 0.022(4) 0.035(4) 0.040(3) 0.021(3) 0.004(3) 0.009(3)
Cl6B 0.0260(12) 0.0144(9) 0.0291(9) 0.0016(8) -0.0047(9) -0.0040(9)
O61B 0.022(4) 0.014(3) 0.054(3) -0.005(3) 0.000(3) -0.004(3)
O64B 0.084(6) 0.039(5) 0.060(4) -0.022(3) 0.008(4) -0.022(5)
O63B 0.037(4) 0.051(4) 0.036(3) 0.014(3) 0.001(3) -0.009(3)
O62B 0.030(4) 0.023(4) 0.102(5) 0.023(4) -0.037(4) -0.006(3)
O11B 0.008(3) 0.024(3) 0.019(2) 0.004(2) -0.002(2) 0.003(2)
C12B 0.007(4) 0.025(4) 0.013(3) 0.002(3) 0.001(3) 0.008(4)
C13B 0.013(5) 0.029(5) 0.023(4) 0.009(3) 0.003(3) -0.001(4)
C14B 0.026(6) 0.045(6) 0.036(4) 0.021(5) 0.008(4) 0.009(5)
C15B 0.022(5) 0.058(7) 0.026(4) 0.016(4) 0.001(4) 0.010(5)
C16B 0.007(4) 0.041(5) 0.020(3) 0.008(3) -0.001(3) 0.004(4)
C17B 0.005(4) 0.031(4) 0.011(3) -0.001(3) 0.002(3) 0.004(3)
C18B 0.007(4) 0.036(5) 0.027(4) -0.008(4) -0.008(3) 0.006(4)
N19B 0.006(3) 0.017(3) 0.024(3) -0.003(3) -0.003(2) 0.003(3)
C20B 0.014(4) 0.016(4) 0.028(4) 0.002(3) -0.009(3) 0.000(4)
C21B 0.015(4) 0.019(4) 0.038(4) 0.004(4) -0.002(4) -0.008(4)
N22B 0.016(4) 0.019(4) 0.025(3) 0.007(3) -0.003(3) -0.007(3)
C23B 0.018(5) 0.030(5) 0.041(5) 0.008(4) -0.013(4) 0.001(4)
C24B 0.021(5) 0.025(5) 0.086(7) 0.025(5) -0.005(5) -0.002(4)
C25B 0.036(6) 0.043(6) 0.026(4) 0.003(5) -0.008(4) -0.020(5)
C26B 0.075(8) 0.050(7) 0.018(4) -0.001(4) -0.010(5) -0.027(6)
O31B 0.011(3) 0.022(3) 0.014(2) -0.001(2) -0.003(2) -0.002(2)
C32B 0.011(4) 0.014(4) 0.016(3) 0.007(3) -0.004(3) -0.007(3)
C33B 0.014(4) 0.012(4) 0.028(4) 0.004(3) -0.004(3) 0.001(3)
C34B 0.037(5) 0.019(4) 0.024(4) -0.006(3) 0.001(4) -0.012(4)
C35B 0.032(5) 0.032(5) 0.014(3) 0.002(3) 0.001(3) -0.014(4)
C36B 0.029(5) 0.035(5) 0.019(4) 0.011(3) -0.008(3) -0.003(4)
C37B 0.023(5) 0.018(4) 0.015(3) 0.001(3) 0.001(3) -0.007(4)
C38B 0.019(4) 0.012(4) 0.022(3) 0.005(3) -0.001(3) 0.004(3)
N39B 0.010(3) 0.016(3) 0.018(3) 0.003(3) -0.004(3) 0.001(3)
C40B 0.021(5) 0.016(4) 0.029(4) 0.000(4) 0.004(3) 0.008(4)
C41B 0.012(4) 0.037(5) 0.022(4) -0.002(3) 0.002(3) 0.005(4)
N42B 0.004(3) 0.021(3) 0.022(3) -0.002(2) 0.002(2) 0.004(3)
C43B 0.014(4) 0.034(5) 0.025(4) 0.005(4) 0.006(3) 0.004(4)
C44B 0.028(5) 0.026(5) 0.025(4) -0.002(3) 0.011(4) 0.010(4)
C45B 0.017(5) 0.013(4) 0.021(3) -0.006(3) -0.003(3) -0.002(3)
C46B 0.022(5) 0.031(5) 0.026(4) -0.003(4) 0.003(4) -0.006(4)

loop_
_atom_type_symbol
_atom_type_description
_atom_type_scat_dispersion_real
_atom_type_scat_dispersion_imag
_atom_type_scat_source
C C 0.0033 0.0016 'International Tables Vol C Tables 4.2.6.8 and 6.1.1.4'
H H 0.0000 0.0000 'International Tables Vol C Tables 4.2.6.8 and 6.1.1.4'
O O 0.0106 0.0060 'International Tables Vol C Tables 4.2.6.8 and 6.1.1.4'
N N 0.0061 0.0033 'International Tables Vol C Tables 4.2.6.8 and 6.1.1.4'
Cu Cu 0.3201 1.2651 'International Tables Vol C Tables 4.2.6.8 and 6.1.1.4'
Cl Cl 0.1484 0.1585 'International Tables Vol C Tables 4.2.6.8 and 6.1.1.4'

loop_
_geom_angle_atom_site_label_1
_geom_angle_atom_site_label_2
_geom_angle_atom_site_label_3
_geom_angle
O31A Cu1A O11A 76.7(2)
O31A Cu1A N19A 161.9(2)
O11A Cu1A N19A 92.1(2)
O31A Cu1A N22A 97.8(2)
O11A Cu1A N22A 156.5(3)
N19A Cu1A N22A 86.9(2)
O31A Cu1A O51A 99.0(2)
O11A Cu1A O51A 88.7(2)
N19A Cu1A O51A 94.8(2)
N22A Cu1A O51A 114.9(2)
O31A Cu1A Cu2A 40.01(13)
O11A Cu1A Cu2A 39.28(16)
N19A Cu1A Cu2A 124.43(17)
N22A Cu1A Cu2A 126.0(2)
O51A Cu1A Cu2A 105.74(14)
O11A Cu2A O31A 76.85(19)
O11A Cu2A N39A 165.9(2)
O31A Cu2A N39A 92.3(2)
O11A Cu2A N42A 99.8(2)
O31A Cu2A N42A 158.7(2)
N39A Cu2A N42A 87.0(2)
O11A Cu2A O61A 95.0(2)
O31A Cu2A O61A 98.4(2)
N39A Cu2A O61A 95.6(2)
N42A Cu2A O61A 102.9(2)
O11A Cu2A Cu1A 39.86(13)
O31A Cu2A Cu1A 39.63(14)
N39A Cu2A Cu1A 126.96(16)
N42A Cu2A Cu1A 128.46(18)
O61A Cu2A Cu1A 109.58(14)
O54A Cl5A O53A 109.2(3)
O54A Cl5A O52A 110.3(4)
O53A Cl5A O52A 109.2(4)
O54A Cl5A O51A 108.7(4)
O53A Cl5A O51A 110.1(4)
O52A Cl5A O51A 109.3(3)
Cl5A O51A Cu1A 132.3(3)
O64A Cl6A O63A 109.0(4)
O64A Cl6A O61A 110.3(4)
O63A Cl6A O61A 109.7(3)
O64A Cl6A O62A 110.5(3)
O63A Cl6A O62A 109.2(4)
O61A Cl6A O62A 108.1(4)
Cl6A O61A Cu2A 133.3(3)
C12A O11A Cu2A 138.2(5)
C12A O11A Cu1A 120.0(5)
Cu2A O11A Cu1A 100.9(2)
O11A C12A C13A 122.3(7)
O11A C12A C17A 117.1(7)
C13A C12A C17A 120.5(7)
C12A C13A C14A 120.3(8)
C12A C13A H13A 119.8
C14A C13A H13A 119.8
C15A C14A C13A 120.4(7)
C15A C14A H14A 119.8
C13A C14A H14A 119.8
C14A C15A C16A 119.3(7)
C14A C15A H15A 120.4
C16A C15A H15A 120.4
C15A C16A C17A 121.1(8)
C15A C16A H16A 119.4
C17A C16A H16A 119.4
C16A C17A C12A 118.3(7)
C16A C17A C18A 122.3(8)
C12A C17A C18A 119.4(7)
C17A C18A N19A 111.5(6)
C17A C18A H18A 109.3
N19A C18A H18A 109.3
C17A C18A H18B 109.3
N19A C18A H18B 109.3
H18A C18A H18B 108.0
C20A N19A C18A 113.3(5)
C20A N19A Cu1A 108.3(5)
C18A N19A Cu1A 112.9(5)
C20A N19A H19A 107.4
C18A N19A H19A 107.4
Cu1A N19A H19A 107.4
N19A C20A C21A 106.9(6)
N19A C20A H20A 110.3
C21A C20A H20A 110.3
N19A C20A H20B 110.3
C21A C20A H20B 110.3
H20A C20A H20B 108.6
N22A C21A C20A 109.1(6)
N22A C21A H21A 109.9
C20A C21A H21A 109.9
N22A C21A H21B 109.9
C20A C21A H21B 109.9
H21A C21A H21B 108.3
C23A N22A C25A 110.1(6)
C23A N22A C21A 109.4(6)
C25A N22A C21A 111.3(6)
C23A N22A Cu1A 117.1(5)
C25A N22A Cu1A 103.3(4)
C21A N22A Cu1A 105.4(4)
N22A C23A C24A 115.6(7)
N22A C23A H23A 108.4
C24A C23A H23A 108.4
N22A C23A H23B 108.4
C24A C23A H23B 108.4
H23A C23A H23B 107.4
C23A C24A H24A 109.5
C23A C24A H24B 109.5
H24A C24A H24B 109.5
C23A C24A H24C 109.5
H24A C24A H24C 109.5
H24B C24A H24C 109.5
N22A C25A C26A 119.0(7)
N22A C25A H25A 107.6
C26A C25A H25A 107.6
N22A C25A H25B 107.6
C26A C25A H25B 107.6
H25A C25A H25B 107.0
C25A C26A H26A 109.5
C25A C26A H26B 109.5
H26A C26A H26B 109.5
C25A C26A H26C 109.5
H26A C26A H26C 109.5
H26B C26A H26C 109.5
C32A O31A Cu1A 137.7(5)
C32A O31A Cu2A 119.0(4)
Cu1A O31A Cu2A 100.4(2)
O31A C32A C33A 122.2(7)
O31A C32A C37A 118.8(6)
C33A C32A C37A 118.8(6)
C34A C33A C32A 120.2(7)
C34A C33A H33A 119.9
C32A C33A H33A 119.9
C35A C34A C33A 121.1(7)
C35A C34A H34A 119.5
C33A C34A H34A 119.5
C36A C35A C34A 118.9(7)
C36A C35A H35A 120.5
C34A C35A H35A 120.5
C35A C36A C37A 122.1(7)
C35A C36A H36A 119.0
C37A C36A H36A 119.0
C36A C37A C32A 118.9(7)
C36A C37A C38A 122.9(7)
C32A C37A C38A 118.3(6)
C37A C38A N39A 111.6(6)
C37A C38A H38A 109.3
N39A C38A H38A 109.3
C37A C38A H38B 109.3
N39A C38A H38B 109.3
H38A C38A H38B 108.0
C40A N39A C38A 111.6(6)
C40A N39A Cu2A 106.9(4)
C38A N39A Cu2A 115.3(4)
C40A N39A H39A 107.6
C38A N39A H39A 107.6
Cu2A N39A H39A 107.6
N39A C40A C41A 108.7(6)
N39A C40A H40A 110.0
C41A C40A H40A 110.0
N39A C40A H40B 110.0
C41A C40A H40B 110.0
H40A C40A H40B 108.3
N42A C41A C40A 112.0(6)
N42A C41A H41A 109.2
C40A C41A H41A 109.2
N42A C41A H41B 109.2
C40A C41A H41B 109.2
H41A C41A H41B 107.9
C43A N42A C41A 110.5(6)
C43A N42A C45A 108.9(5)
C41A N42A C45A 112.1(6)
C43A N42A Cu2A 111.3(4)
C41A N42A Cu2A 106.8(4)
C45A N42A Cu2A 107.3(4)
N42A C43A C44A 115.9(6)
N42A C43A H43A 108.3
C44A C43A H43A 108.3
N42A C43A H43B 108.3
C44A C43A H43B 108.3
H43A C43A H43B 107.4
C43A C44A H44A 109.5
C43A C44A H44B 109.5
H44A C44A H44B 109.5
C43A C44A H44C 109.5
H44A C44A H44C 109.5
H44B C44A H44C 109.5
C46A C45A N42A 115.7(6)
C46A C45A H45A 108.4
N42A C45A H45A 108.4
C46A C45A H45B 108.4
N42A C45A H45B 108.4
H45A C45A H45B 107.4
C45A C46A H46A 109.5
C45A C46A H46B 109.5
H46A C46A H46B 109.5
C45A C46A H46C 109.5
H46A C46A H46C 109.5
H46B C46A H46C 109.5
O11B Cu1B O31B 76.5(2)
O11B Cu1B N19B 91.7(2)
O31B Cu1B N19B 161.4(2)
O11B Cu1B N22B 157.5(2)
O31B Cu1B N22B 98.5(2)
N19B Cu1B N22B 86.9(2)
O11B Cu1B O51B 88.3(2)
O31B Cu1B O51B 99.02(19)
N19B Cu1B O51B 94.8(2)
N22B Cu1B O51B 114.2(2)
O11B Cu1B Cu2B 38.89(15)
O31B Cu1B Cu2B 40.11(12)
N19B Cu1B Cu2B 123.79(17)
N22B Cu1B Cu2B 127.38(19)
O51B Cu1B Cu2B 105.19(14)
O11B Cu2B O31B 76.73(19)
O11B Cu2B N39B 164.3(2)
O31B Cu2B N39B 91.7(2)
O11B Cu2B N42B 99.4(2)
O31B Cu2B N42B 159.3(2)
N39B Cu2B N42B 87.6(2)
O11B Cu2B O61B 94.7(2)
O31B Cu2B O61B 94.09(19)
N39B Cu2B O61B 96.8(2)
N42B Cu2B O61B 106.6(2)
O11B Cu2B Cu1B 39.05(13)
O31B Cu2B Cu1B 40.23(14)
N39B Cu2B Cu1B 126.46(16)
N42B Cu2B Cu1B 127.97(18)
O61B Cu2B Cu1B 106.47(14)
O54B Cl5B O53B 109.6(4)
O54B Cl5B O52B 110.1(3)
O53B Cl5B O52B 109.9(4)
O54B Cl5B O51B 109.4(3)
O53B Cl5B O51B 108.8(4)
O52B Cl5B O51B 109.0(3)
Cl5B O51B Cu1B 132.1(3)
O64B Cl6B O62B 110.9(4)
O64B Cl6B O63B 109.1(4)
O62B Cl6B O63B 109.1(4)
O64B Cl6B O61B 109.8(4)
O62B Cl6B O61B 109.3(3)
O63B Cl6B O61B 108.5(3)
Cl6B O61B Cu2B 131.6(3)
C12B O11B Cu2B 136.3(4)
C12B O11B Cu1B 120.7(4)
Cu2B O11B Cu1B 102.1(2)
O11B C12B C13B 123.5(7)
O11B C12B C17B 116.6(6)
C13B C12B C17B 119.9(7)
C14B C13B C12B 120.2(8)
C14B C13B H13B 119.9
C12B C13B H13B 119.9
C13B C14B C15B 120.8(9)
C13B C14B H14B 119.6
C15B C14B H14B 119.6
C16B C15B C14B 119.8(8)
C16B C15B H15B 120.1
C14B C15B H15B 120.1
C15B C16B C17B 120.8(8)
C15B C16B H16B 119.6
C17B C16B H16B 119.6
C16B C17B C12B 118.4(7)
C16B C17B C18B 122.9(7)
C12B C17B C18B 118.7(6)
N19B C18B C17B 111.2(6)
N19B C18B H18C 109.4
C17B C18B H18C 109.4
N19B C18B H18D 109.4
C17B C18B H18D 109.4
H18C C18B H18D 108.0
C20B N19B C18B 114.0(6)
C20B N19B Cu1B 106.5(4)
C18B N19B Cu1B 114.0(5)
C20B N19B H19B 107.3
C18B N19B H19B 107.3
Cu1B N19B H19B 107.3
N19B C20B C21B 109.3(6)
N19B C20B H20C 109.8
C21B C20B H20C 109.8
N19B C20B H20D 109.8
C21B C20B H20D 109.8
H20C C20B H20D 108.3
N22B C21B C20B 109.3(6)
N22B C21B H21C 109.8
C20B C21B H21C 109.8
N22B C21B H21D 109.8
C20B C21B H21D 109.8
H21C C21B H21D 108.3
C21B N22B C25B 111.3(6)
C21B N22B C23B 112.1(6)
C25B N22B C23B 107.8(6)
C21B N22B Cu1B 105.8(4)
C25B N22B Cu1B 116.9(5)
C23B N22B Cu1B 102.7(4)
N22B C23B C24B 116.9(7)
N22B C23B H23C 108.1
C24B C23B H23C 108.1
N22B C23B H23D 108.1
C24B C23B H23D 108.1
H23C C23B H23D 107.3
C23B C24B H24D 109.5
C23B C24B H24E 109.5
H24D C24B H24E 109.5
C23B C24B H24F 109.5
H24D C24B H24F 109.5
H24E C24B H24F 109.5
C26B C25B N22B 114.3(7)
C26B C25B H25C 108.7
N22B C25B H25C 108.7
C26B C25B H25D 108.7
N22B C25B H25D 108.7
H25C C25B H25D 107.6
C25B C26B H26D 109.5
C25B C26B H26E 109.5
H26D C26B H26E 109.5
C25B C26B H26F 109.5
H26D C26B H26F 109.5
H26E C26B H26F 109.5
C32B O31B Cu2B 118.9(4)
C32B O31B Cu1B 138.8(4)
Cu2B O31B Cu1B 99.66(19)
O31B C32B C37B 117.8(6)
O31B C32B C33B 122.3(7)
C37B C32B C33B 119.9(6)
C34B C33B C32B 119.9(7)
C34B C33B H33B 120.0
C32B C33B H33B 120.0
C35B C34B C33B 120.8(7)
C35B C34B H34B 119.6
C33B C34B H34B 119.6
C34B C35B C36B 119.7(7)
C34B C35B H35B 120.1
C36B C35B H35B 120.1
C37B C36B C35B 120.1(8)
C37B C36B H36B 120.0
C35B C36B H36B 120.0
C36B C37B C32B 119.5(7)
C36B C37B C38B 121.0(7)
C32B C37B C38B 119.4(6)
N39B C38B C37B 109.5(6)
N39B C38B H38C 109.8
C37B C38B H38C 109.8
N39B C38B H38D 109.8
C37B C38B H38D 109.8
H38C C38B H38D 108.2
C38B N39B C40B 111.3(5)
C38B N39B Cu2B 114.7(4)
C40B N39B Cu2B 107.3(4)
C38B N39B H39B 107.8
C40B N39B H39B 107.8
Cu2B N39B H39B 107.8
N39B C40B C41B 108.0(6)
N39B C40B H40C 110.1
C41B C40B H40C 110.1
N39B C40B H40D 110.1
C41B C40B H40D 110.1
H40C C40B H40D 108.4
C40B C41B N42B 112.8(6)
C40B C41B H41C 109.0
N42B C41B H41C 109.0
C40B C41B H41D 109.0
N42B C41B H41D 109.0
H41C C41B H41D 107.8
C45B N42B C43B 110.3(5)
C45B N42B C41B 112.7(6)
C43B N42B C41B 108.6(6)
C45B N42B Cu2B 106.0(4)
C43B N42B Cu2B 113.0(4)
C41B N42B Cu2B 106.2(4)
N42B C43B C44B 114.7(6)
N42B C43B H43C 108.6
C44B C43B H43C 108.6
N42B C43B H43D 108.6
C44B C43B H43D 108.6
H43C C43B H43D 107.6
C43B C44B H44D 109.5
C43B C44B H44E 109.5
H44D C44B H44E 109.5
C43B C44B H44F 109.5
H44D C44B H44F 109.5
H44E C44B H44F 109.5
N42B C45B C46B 115.6(6)
N42B C45B H45C 108.4
C46B C45B H45C 108.4
N42B C45B H45D 108.4
C46B C45B H45D 108.4
H45C C45B H45D 107.4
C45B C46B H46D 109.5
C45B C46B H46E 109.5
H46D C46B H46E 109.5
C45B C46B H46F 109.5
H46D C46B H46F 109.5
H46E C46B H46F 109.5

loop_
_geom_bond_atom_site_label_1
_geom_bond_atom_site_label_2
_geom_bond_distance
Cu1A O31A 1.956(5)
Cu1A O11A 1.968(5)
Cu1A N19A 2.007(6)
Cu1A N22A 2.031(6)
Cu1A O51A 2.345(5)
Cu1A Cu2A 3.0163(13)
Cu2A O11A 1.945(5)
Cu2A O31A 1.972(5)
Cu2A N39A 1.991(6)
Cu2A N42A 2.053(5)
Cu2A O61A 2.356(6)
Cl5A O54A 1.438(5)
Cl5A O53A 1.443(5)
Cl5A O52A 1.449(6)
Cl5A O51A 1.462(5)
Cl6A O64A 1.421(6)
Cl6A O63A 1.429(5)
Cl6A O61A 1.444(6)
Cl6A O62A 1.445(6)
O11A C12A 1.352(8)
C12A C13A 1.368(11)
C12A C17A 1.412(11)
C13A C14A 1.398(10)
C13A H13A 0.9300
C14A C15A 1.385(12)
C14A H14A 0.9300
C15A C16A 1.388(12)
C15A H15A 0.9300
C16A C17A 1.405(10)
C16A H16A 0.9300
C17A C18A 1.477(10)
C18A N19A 1.503(8)
C18A H18A 0.9700
C18A H18B 0.9700
N19A C20A 1.467(9)
N19A H19A 0.9100
C20A C21A 1.538(9)
C20A H20A 0.9700
C20A H20B 0.9700
C21A N22A 1.516(9)
C21A H21A 0.9700
C21A H21B 0.9700
N22A C23A 1.488(8)
N22A C25A 1.495(10)
C23A C24A 1.519(12)
C23A H23A 0.9700
C23A H23B 0.9700
C24A H24A 0.9600
C24A H24B 0.9600
C24A H24C 0.9600
C25A C26A 1.512(10)
C25A H25A 0.9700
C25A H25B 0.9700
C26A H26A 0.9600
C26A H26B 0.9600
C26A H26C 0.9600
O31A C32A 1.350(8)
C32A C33A 1.394(9)
C32A C37A 1.430(10)
C33A C34A 1.390(9)
C33A H33A 0.9300
C34A C35A 1.386(11)
C34A H34A 0.9300
C35A C36A 1.377(10)
C35A H35A 0.9300
C36A C37A 1.384(9)
C36A H36A 0.9300
C37A C38A 1.498(9)
C38A N39A 1.499(8)
C38A H38A 0.9700
C38A H38B 0.9700
N39A C40A 1.490(8)
N39A H39A 0.9100
C40A C41A 1.519(9)
C40A H40A 0.9700
C40A H40B 0.9700
C41A N42A 1.499(10)
C41A H41A 0.9700
C41A H41B 0.9700
N42A C43A 1.493(8)
N42A C45A 1.500(9)
C43A C44A 1.528(9)
C43A H43A 0.9700
C43A H43B 0.9700
C44A H44A 0.9600
C44A H44B 0.9600
C44A H44C 0.9600
C45A C46A 1.498(9)
C45A H45A 0.9700
C45A H45B 0.9700
C46A H46A 0.9600
C46A H46B 0.9600
C46A H46C 0.9600
Cu1B O11B 1.946(5)
Cu1B O31B 1.978(5)
Cu1B N19B 2.003(6)
Cu1B N22B 2.036(6)
Cu1B O51B 2.350(5)
Cu1B Cu2B 3.0200(13)
Cu2B O11B 1.939(5)
Cu2B O31B 1.974(4)
Cu2B N39B 2.001(6)
Cu2B N42B 2.040(5)
Cu2B O61B 2.316(5)
Cl5B O54B 1.428(5)
Cl5B O53B 1.437(5)
Cl5B O52B 1.448(6)
Cl5B O51B 1.461(5)
Cl6B O64B 1.403(6)
Cl6B O62B 1.431(6)
Cl6B O63B 1.441(5)
Cl6B O61B 1.466(6)
O11B C12B 1.361(8)
C12B C13B 1.394(10)
C12B C17B 1.429(10)
C13B C14B 1.378(11)
C13B H13B 0.9300
C14B C15B 1.395(12)
C14B H14B 0.9300
C15B C16B 1.387(11)
C15B H15B 0.9300
C16B C17B 1.405(9)
C16B H16B 0.9300
C17B C18B 1.493(11)
C18B N19B 1.478(8)
C18B H18C 0.9700
C18B H18D 0.9700
N19B C20B 1.471(9)
N19B H19B 0.9100
C20B C21B 1.502(9)
C20B H20C 0.9700
C20B H20D 0.9700
C21B N22B 1.493(9)
C21B H21C 0.9700
C21B H21D 0.9700
N22B C25B 1.502(9)
N22B C23B 1.521(10)
C23B C24B 1.526(10)
C23B H23C 0.9700
C23B H23D 0.9700
C24B H24D 0.9600
C24B H24E 0.9600
C24B H24F 0.9600
C25B C26B 1.494(13)
C25B H25C 0.9700
C25B H25D 0.9700
C26B H26D 0.9600
C26B H26E 0.9600
C26B H26F 0.9600
O31B C32B 1.356(7)
C32B C37B 1.390(10)
C32B C33B 1.392(9)
C33B C34B 1.375(9)
C33B H33B 0.9300
C34B C35B 1.374(11)
C34B H34B 0.9300
C35B C36B 1.393(11)
C35B H35B 0.9300
C36B C37B 1.388(9)
C36B H36B 0.9300
C37B C38B 1.525(9)
C38B N39B 1.487(8)
C38B H38C 0.9700
C38B H38D 0.9700
N39B C40B 1.502(8)
N39B H39B 0.9100
C40B C41B 1.517(9)
C40B H40C 0.9700
C40B H40D 0.9700
C41B N42B 1.520(10)
C41B H41C 0.9700
C41B H41D 0.9700
N42B C45B 1.498(9)
N42B C43B 1.498(9)
C43B C44B 1.533(9)
C43B H43C 0.9700
C43B H43D 0.9700
C44B H44D 0.9600
C44B H44E 0.9600
C44B H44F 0.9600
C45B C46B 1.512(9)
C45B H45C 0.9700
C45B H45D 0.9700
C46B H46D 0.9600
C46B H46E 0.9600
C46B H46F 0.9600
